data_4331882
loop_
_publ_author_name
'Chuchuryukin, Alexey V.'
'Chase, Preston A.'
'Mills, Allison M.'
'Lutz, Martin'
'Spek, Anthony L.'
'van Klink, Gerard P. M.'
'van Koten, Gerard'

_publ_section_title
;
 Hydroxy- and Mercaptopyridine Pincer Platinum and Palladium Complexes
 Generated by Silver-Free Halide Abstraction
;
_journal_issue 5
_journal_name_full 'Inorganic Chemistry'
_journal_page_first 2045
_journal_page_last 2054
_journal_paper_doi 10.1021/ic051773x
_journal_volume 45
_journal_year 2006
_chemical_formula_moiety 'C17 H23 N3 O Pd'
_chemical_formula_sum 'C17 H23 N3 O Pd'
_chemical_formula_weight 391.78
_chemical_name_systematic
; 
 ? 
;
_space_group_IT_number 14
_symmetry_cell_setting monoclinic
_symmetry_space_group_name_Hall '-P 2ybc'
_symmetry_space_group_name_H-M 'P 1 21/c 1'
_atom_sites_solution_hydrogens geom
_atom_sites_solution_primary heavy
_atom_sites_solution_secondary difmap
_audit_creation_method SHELXL-97
_cell_angle_alpha 90.00
_cell_angle_beta 115.722(6)
_cell_angle_gamma 90.00
_cell_formula_units_Z 4
_cell_length_a 8.5072(6)
_cell_length_b 15.7519(9)
_cell_length_c 13.1651(5)
_cell_measurement_reflns_used 166
_cell_measurement_temperature 150(2)
_cell_measurement_theta_max 22.88
_cell_measurement_theta_min 3.32
_cell_volume 1589.37(18)
_computing_cell_refinement Dirax
_computing_data_collection 'Nonius COLLECT'
_computing_data_reduction 'EvalCCD, SadABS'
_computing_structure_refinement 'SHELXL-97 (Sheldrick, 1997)'
_computing_structure_solution 'DIRDIF-97 (Beurskens et al., 1997)'
_diffrn_ambient_temperature 150(2)
_diffrn_measured_fraction_theta_full 1.000
_diffrn_measured_fraction_theta_max 1.000
_diffrn_measurement_device_type 'Nonius KappaCCD'
_diffrn_radiation_monochromator graphite
_diffrn_radiation_source 'rotating anode'
_diffrn_radiation_type MoK\a
_diffrn_radiation_wavelength 0.71073
_diffrn_reflns_av_R_equivalents 0.0254
_diffrn_reflns_av_sigmaI/netI 0.0173
_diffrn_reflns_limit_h_max 10
_diffrn_reflns_limit_h_min -11
_diffrn_reflns_limit_k_max 20
_diffrn_reflns_limit_k_min -18
_diffrn_reflns_limit_l_max 17
_diffrn_reflns_limit_l_min -17
_diffrn_reflns_number 27485
_diffrn_reflns_theta_full 27.50
_diffrn_reflns_theta_max 27.50
_diffrn_reflns_theta_min 2.15
_exptl_absorpt_coefficient_mu 1.173
_exptl_absorpt_correction_T_max 0.93
_exptl_absorpt_correction_T_min 0.70
_exptl_absorpt_correction_type multi-scan
_exptl_crystal_colour yellow
_exptl_crystal_density_diffrn 1.637
_exptl_crystal_density_method 'not measured'
_exptl_crystal_description 'triangular plate'
_exptl_crystal_F_000 800
_exptl_crystal_size_max 0.24
_exptl_crystal_size_mid 0.24
_exptl_crystal_size_min 0.06
_refine_diff_density_max 0.593
_refine_diff_density_min -0.642
_refine_diff_density_rms 0.071
_refine_ls_extinction_method none
_refine_ls_goodness_of_fit_ref 1.049
_refine_ls_hydrogen_treatment constr
_refine_ls_matrix_type full
_refine_ls_number_parameters 218
_refine_ls_number_reflns 3644
_refine_ls_number_restraints 33
_refine_ls_restrained_S_all 1.054
_refine_ls_R_factor_all 0.0298
_refine_ls_R_factor_gt 0.0210
_refine_ls_shift/su_max 0.001
_refine_ls_shift/su_mean 0.000
_refine_ls_structure_factor_coef Fsqd
_refine_ls_weighting_details 'calc w=1/[\s^2^(Fo^2^)+(0.0198P)^2^+1.5652P] where P=(Fo^2^+2Fc^2^)/3'
_refine_ls_weighting_scheme calc
_refine_ls_wR_factor_gt 0.0453
_refine_ls_wR_factor_ref 0.0485
_reflns_number_gt 3159
_reflns_number_total 3644
_reflns_threshold_expression I>2\s(I)
_cod_data_source_file ic051773xsup1.cif
_cod_data_source_block s2915a
_cod_original_sg_symbol_H-M 'P 21/c'
_cod_database_code 4331882

loop_
_symmetry_equiv_pos_as_xyz
'x, y, z'
'-x, y+1/2, -z+1/2'
'-x, -y, -z'
'x, -y-1/2, z-1/2'

loop_
_atom_site_label
_atom_site_type_symbol
_atom_site_fract_x
_atom_site_fract_y
_atom_site_fract_z
_atom_site_U_iso_or_equiv
_atom_site_adp_type
_atom_site_occupancy
_atom_site_symmetry_multiplicity
_atom_site_calc_flag
_atom_site_refinement_flags
_atom_site_disorder_assembly
_atom_site_disorder_group
Pd1 Pd 0.251969(18) 0.068912(9) 0.324277(11) 0.01530(5) Uani 1 1 d . A .
O1 O -0.1573(2) 0.08185(10) 0.17276(14) 0.0321(4) Uani 1 1 d . . .
N1 N 0.2898(2) 0.07038(10) 0.17715(13) 0.0173(3) Uani 1 1 d . A .
N2 N 0.2515(2) 0.10135(11) 0.47864(13) 0.0212(3) Uani 1 1 d D . .
N3 N 0.0390(2) -0.02094(10) 0.26827(13) 0.0206(3) Uani 1 1 d . . .
C1 C 0.4429(2) 0.14776(12) 0.37385(16) 0.0172(4) Uani 1 1 d . . .
C2 C 0.5227(2) 0.16444(12) 0.30369(16) 0.0194(4) Uani 1 1 d . A .
C3 C 0.6525(3) 0.22614(14) 0.33634(18) 0.0280(5) Uani 1 1 d . . .
H3 H 0.7084 0.2393 0.2896 0.034 Uiso 1 1 calc R A .
C4 C 0.6995(3) 0.26838(13) 0.43833(19) 0.0294(5) Uani 1 1 d . A .
H4 H 0.7865 0.3113 0.4596 0.035 Uiso 1 1 calc R . .
C5 C 0.6235(3) 0.24972(13) 0.50926(18) 0.0271(5) Uani 1 1 d . . .
H5 H 0.6592 0.2789 0.5789 0.033 Uiso 1 1 calc R A .
C6 C 0.4941(3) 0.18782(13) 0.47794(17) 0.0227(4) Uani 1 1 d D A .
C7 C 0.4677(3) 0.10607(14) 0.20382(17) 0.0231(4) Uani 1 1 d . . .
H7A H 0.5531 0.0592 0.2208 0.028 Uiso 1 1 calc R A .
H7B H 0.4643 0.1377 0.1379 0.028 Uiso 1 1 calc R . .
C8 C 0.1549(3) 0.12922(14) 0.09924(17) 0.0256(4) Uani 1 1 d . . .
H8A H 0.1590 0.1293 0.0260 0.038 Uiso 1 1 calc R A .
H8B H 0.1774 0.1867 0.1309 0.038 Uiso 1 1 calc R . .
H8C H 0.0393 0.1105 0.0895 0.038 Uiso 1 1 calc R . .
C9 C 0.2691(3) -0.01342(13) 0.12247(17) 0.0262(4) Uani 1 1 d . . .
H9A H 0.1523 -0.0357 0.1041 0.039 Uiso 1 1 calc R A .
H9B H 0.3571 -0.0527 0.1739 0.039 Uiso 1 1 calc R . .
H9C H 0.2843 -0.0075 0.0531 0.039 Uiso 1 1 calc R . .
C10A C 0.4143(3) 0.1494(2) 0.5512(2) 0.0308(7) Uani 0.899(7) 1 d PDU A 1
H10A H 0.4993 0.1106 0.6075 0.037 Uiso 0.899(7) 1 calc PR A 1
H10B H 0.3860 0.1951 0.5922 0.037 Uiso 0.899(7) 1 calc PR A 1
C11A C 0.2380(4) 0.02535(16) 0.5424(2) 0.0314(7) Uani 0.899(7) 1 d PDU A 1
H11A H 0.2364 0.0437 0.6131 0.047 Uiso 0.899(7) 1 calc PR A 1
H11B H 0.3386 -0.0119 0.5592 0.047 Uiso 0.899(7) 1 calc PR A 1
H11C H 0.1303 -0.0056 0.4968 0.047 Uiso 0.899(7) 1 calc PR A 1
C12A C 0.0949(3) 0.15404(18) 0.4503(2) 0.0250(6) Uani 0.899(7) 1 d PDU A 1
H12A H -0.0080 0.1237 0.3962 0.038 Uiso 0.899(7) 1 calc PR A 1
H12B H 0.1079 0.2077 0.4170 0.038 Uiso 0.899(7) 1 calc PR A 1
H12C H 0.0806 0.1658 0.5189 0.038 Uiso 0.899(7) 1 calc PR A 1
C10B C 0.352(2) 0.1856(8) 0.5170(18) 0.021(5) Uiso 0.101(7) 1 d PD A 2
H10C H 0.2716 0.2340 0.4845 0.026 Uiso 0.101(7) 1 calc PR A 2
H10D H 0.4035 0.1901 0.6002 0.026 Uiso 0.101(7) 1 calc PR A 2
C11B C 0.335(3) 0.0369(11) 0.5642(16) 0.036(7) Uiso 0.101(7) 1 d PD A 2
H11D H 0.3403 0.0563 0.6363 0.054 Uiso 0.101(7) 1 calc PR A 2
H11E H 0.4537 0.0267 0.5724 0.054 Uiso 0.101(7) 1 calc PR A 2
H11F H 0.2677 -0.0159 0.5417 0.054 Uiso 0.101(7) 1 calc PR A 2
C12B C 0.0702(13) 0.1168(14) 0.460(3) 0.055(10) Uiso 0.101(7) 1 d PD A 2
H12D H 0.0703 0.1510 0.5226 0.082 Uiso 0.101(7) 1 calc PR A 2
H12E H 0.0124 0.0624 0.4574 0.082 Uiso 0.101(7) 1 calc PR A 2
H12F H 0.0074 0.1473 0.3891 0.082 Uiso 0.101(7) 1 calc PR A 2
C13 C -0.1253(3) 0.00536(14) 0.19935(16) 0.0221(4) Uani 1 1 d . A .
C14 C -0.2585(3) -0.05983(15) 0.15923(17) 0.0265(5) Uani 1 1 d . . .
H14 H -0.3750 -0.0447 0.1097 0.032 Uiso 1 1 calc R A .
C15 C -0.2202(3) -0.14226(15) 0.19110(18) 0.0305(5) Uani 1 1 d . A .
H15 H -0.3102 -0.1837 0.1651 0.037 Uiso 1 1 calc R . .
C16 C -0.0489(3) -0.16619(14) 0.26197(19) 0.0302(5) Uani 1 1 d . . .
H16 H -0.0189 -0.2235 0.2844 0.036 Uiso 1 1 calc R A .
C17 C 0.0731(3) -0.10301(14) 0.29725(18) 0.0268(4) Uani 1 1 d . A .
H17 H 0.1901 -0.1181 0.3456 0.032 Uiso 1 1 calc R . .

loop_
_atom_site_aniso_label
_atom_site_aniso_U_11
_atom_site_aniso_U_22
_atom_site_aniso_U_33
_atom_site_aniso_U_23
_atom_site_aniso_U_13
_atom_site_aniso_U_12
Pd1 0.01431(8) 0.01678(8) 0.01536(7) -0.00115(6) 0.00696(5) -0.00248(6)
O1 0.0260(8) 0.0295(9) 0.0389(9) 0.0054(7) 0.0124(7) 0.0047(6)
N1 0.0187(8) 0.0179(8) 0.0154(7) -0.0013(6) 0.0076(6) -0.0012(6)
N2 0.0198(8) 0.0284(9) 0.0173(8) -0.0011(7) 0.0097(7) 0.0013(7)
N3 0.0221(9) 0.0202(9) 0.0212(8) 0.0007(7) 0.0110(7) -0.0031(7)
C1 0.0144(9) 0.0134(9) 0.0217(9) -0.0005(7) 0.0058(7) 0.0011(7)
C2 0.0162(9) 0.0187(9) 0.0208(9) 0.0038(8) 0.0055(8) -0.0005(7)
C3 0.0207(10) 0.0297(12) 0.0298(11) 0.0101(9) 0.0074(9) -0.0045(9)
C4 0.0199(10) 0.0196(10) 0.0342(12) 0.0039(9) -0.0018(9) -0.0068(8)
C5 0.0211(10) 0.0209(10) 0.0270(11) -0.0047(8) -0.0012(9) 0.0026(8)
C6 0.0170(9) 0.0249(11) 0.0228(10) -0.0046(8) 0.0054(8) 0.0011(8)
C7 0.0207(10) 0.0292(11) 0.0234(10) 0.0006(8) 0.0134(8) -0.0029(8)
C8 0.0252(11) 0.0291(11) 0.0207(9) 0.0077(8) 0.0083(9) 0.0058(9)
C9 0.0327(12) 0.0245(11) 0.0230(10) -0.0079(8) 0.0136(9) -0.0040(9)
C10A 0.0228(13) 0.0488(18) 0.0190(11) -0.0086(12) 0.0073(10) -0.0059(13)
C11A 0.0420(19) 0.0340(15) 0.0224(12) 0.0087(10) 0.0180(12) 0.0078(12)
C12A 0.0254(13) 0.0234(14) 0.0274(12) -0.0026(10) 0.0125(10) 0.0068(10)
C13 0.0228(10) 0.0285(11) 0.0204(9) -0.0026(8) 0.0142(8) -0.0021(8)
C14 0.0194(10) 0.0394(13) 0.0217(10) -0.0074(9) 0.0098(8) -0.0051(9)
C15 0.0327(12) 0.0338(12) 0.0297(11) -0.0132(9) 0.0179(10) -0.0170(10)
C16 0.0360(13) 0.0234(11) 0.0342(12) -0.0002(9) 0.0180(10) -0.0067(9)
C17 0.0217(10) 0.0274(11) 0.0306(11) 0.0053(9) 0.0108(9) -0.0001(9)

loop_
_atom_type_symbol
_atom_type_description
_atom_type_scat_dispersion_real
_atom_type_scat_dispersion_imag
_atom_type_scat_source
C C 0.0033 0.0016 'International Tables Vol C Tables 4.2.6.8 and 6.1.1.4'
H H 0.0000 0.0000 'International Tables Vol C Tables 4.2.6.8 and 6.1.1.4'
N N 0.0061 0.0033 'International Tables Vol C Tables 4.2.6.8 and 6.1.1.4'
O O 0.0106 0.0060 'International Tables Vol C Tables 4.2.6.8 and 6.1.1.4'
Pd Pd -0.9988 1.0072 'International Tables Vol C Tables 4.2.6.8 and 6.1.1.4'

loop_
_geom_angle_atom_site_label_1
_geom_angle_atom_site_label_2
_geom_angle_atom_site_label_3
_geom_angle
C1 Pd1 N1 81.99(7)
C1 Pd1 N2 82.53(7)
N1 Pd1 N2 163.34(7)
C1 Pd1 N3 179.34(7)
N1 Pd1 N3 97.70(6)
N2 Pd1 N3 97.84(6)
C9 N1 C8 109.16(15)
C9 N1 C7 110.00(16)
C8 N1 C7 108.97(16)
C9 N1 Pd1 114.01(12)
C8 N1 Pd1 105.22(12)
C7 N1 Pd1 109.29(11)
C11B N2 C12B 111.5(9)
C12A N2 C11A 108.15(19)
C12A N2 C10A 111.10(18)
C11A N2 C10A 108.72(18)
C11B N2 C10B 109.4(7)
C12B N2 C10B 107.7(7)
C11B N2 Pd1 112.0(10)
C12A N2 Pd1 105.89(13)
C12B N2 Pd1 108.9(12)
C11A N2 Pd1 112.47(14)
C10A N2 Pd1 110.49(13)
C10B N2 Pd1 107.1(6)
C17 N3 C13 121.03(18)
C17 N3 Pd1 119.19(14)
C13 N3 Pd1 119.68(13)
C2 C1 C6 122.22(18)
C2 C1 Pd1 118.82(14)
C6 C1 Pd1 118.94(15)
C1 C2 C3 118.57(18)
C1 C2 C7 114.21(17)
C3 C2 C7 126.96(18)
C2 C3 C4 119.3(2)
C2 C3 H3 120.4
C4 C3 H3 120.4
C5 C4 C3 121.89(19)
C5 C4 H4 119.1
C3 C4 H4 119.1
C4 C5 C6 119.4(2)
C4 C5 H5 120.3
C6 C5 H5 120.3
C5 C6 C1 118.52(19)
C5 C6 C10B 124.3(4)
C1 C6 C10B 111.7(6)
C5 C6 C10A 127.04(19)
C1 C6 C10A 113.99(18)
C2 C7 N1 109.37(15)
C2 C7 H7A 109.8
N1 C7 H7A 109.8
C2 C7 H7B 109.8
N1 C7 H7B 109.8
H7A C7 H7B 108.2
N1 C8 H8A 109.5
N1 C8 H8B 109.5
H8A C8 H8B 109.5
N1 C8 H8C 109.5
H8A C8 H8C 109.5
H8B C8 H8C 109.5
N1 C9 H9A 109.5
N1 C9 H9B 109.5
H9A C9 H9B 109.5
N1 C9 H9C 109.5
H9A C9 H9C 109.5
H9B C9 H9C 109.5
N2 C10A C6 109.80(17)
N2 C10A H10A 109.7
C6 C10A H10A 109.7
N2 C10A H10B 109.7
C6 C10A H10B 109.7
H10A C10A H10B 108.2
N2 C11A H11A 109.5
N2 C11A H11B 109.5
N2 C11A H11C 109.5
N2 C12A H12A 109.5
N2 C12A H12B 109.5
N2 C12A H12C 109.5
C6 C10B N2 108.8(7)
C6 C10B H10C 109.9
N2 C10B H10C 109.9
C6 C10B H10D 109.9
N2 C10B H10D 109.9
H10C C10B H10D 108.3
N2 C11B H11D 109.5
N2 C11B H11E 109.5
H11D C11B H11E 109.5
N2 C11B H11F 109.5
H11D C11B H11F 109.5
H11E C11B H11F 109.5
N2 C12B H12D 109.5
N2 C12B H12E 109.5
H12D C12B H12E 109.5
N2 C12B H12F 109.5
H12D C12B H12F 109.5
H12E C12B H12F 109.5
O1 C13 N3 121.08(19)
O1 C13 C14 122.65(19)
N3 C13 C14 116.27(19)
C15 C14 C13 121.3(2)
C15 C14 H14 119.4
C13 C14 H14 119.4
C14 C15 C16 120.3(2)
C14 C15 H15 119.9
C16 C15 H15 119.9
C17 C16 C15 116.6(2)
C17 C16 H16 121.7
C15 C16 H16 121.7
N3 C17 C16 124.5(2)
N3 C17 H17 117.8
C16 C17 H17 117.8

loop_
_geom_bond_atom_site_label_1
_geom_bond_atom_site_label_2
_geom_bond_distance
Pd1 C1 1.9200(18)
Pd1 N1 2.0968(15)
Pd1 N2 2.0970(16)
Pd1 N3 2.1610(16)
O1 C13 1.251(3)
N1 C9 1.477(2)
N1 C8 1.485(2)
N1 C7 1.507(2)
N2 C11B 1.453(8)
N2 C12A 1.474(3)
N2 C12B 1.475(8)
N2 C11A 1.495(3)
N2 C10A 1.502(3)
N2 C10B 1.540(9)
N3 C17 1.343(3)
N3 C13 1.359(3)
C1 C2 1.388(3)
C1 C6 1.396(3)
C2 C3 1.392(3)
C2 C7 1.503(3)
C3 C4 1.393(3)
C3 H3 0.9500
C4 C5 1.378(3)
C4 H4 0.9500
C5 C6 1.392(3)
C5 H5 0.9500
C6 C10B 1.506(9)
C6 C10A 1.525(3)
C7 H7A 0.9900
C7 H7B 0.9900
C8 H8A 0.9800
C8 H8B 0.9800
C8 H8C 0.9800
C9 H9A 0.9800
C9 H9B 0.9800
C9 H9C 0.9800
C10A H10A 0.9900
C10A H10B 0.9900
C11A H11A 0.9800
C11A H11B 0.9800
C11A H11C 0.9800
C12A H12A 0.9800
C12A H12B 0.9800
C12A H12C 0.9800
C10B H10C 0.9900
C10B H10D 0.9900
C11B H11D 0.9800
C11B H11E 0.9800
C11B H11F 0.9800
C12B H12D 0.9800
C12B H12E 0.9800
C12B H12F 0.9800
C13 C14 1.449(3)
C14 C15 1.360(3)
C14 H14 0.9500
C15 C16 1.399(3)
C15 H15 0.9500
C16 C17 1.365(3)
C16 H16 0.9500
C17 H17 0.9500

loop_
_geom_torsion_atom_site_label_1
_geom_torsion_atom_site_label_2
_geom_torsion_atom_site_label_3
_geom_torsion_atom_site_label_4
_geom_torsion
C1 Pd1 N1 C9 141.17(14)
N2 Pd1 N1 C9 162.98(19)
N3 Pd1 N1 C9 -38.24(14)
C1 Pd1 N1 C8 -99.26(13)
N2 Pd1 N1 C8 -77.4(2)
N3 Pd1 N1 C8 81.33(13)
C1 Pd1 N1 C7 17.62(13)
N2 Pd1 N1 C7 39.4(3)
N3 Pd1 N1 C7 -161.79(13)
C1 Pd1 N2 C11B -101.3(11)
N1 Pd1 N2 C11B -123.1(12)
N3 Pd1 N2 C11B 78.1(11)
C1 Pd1 N2 C12A 108.08(16)
N1 Pd1 N2 C12A 86.3(3)
N3 Pd1 N2 C12A -72.47(16)
C1 Pd1 N2 C12B 134.8(10)
N1 Pd1 N2 C12B 113.1(10)
N3 Pd1 N2 C12B -45.7(10)
C1 Pd1 N2 C11A -134.00(18)
N1 Pd1 N2 C11A -155.8(2)
N3 Pd1 N2 C11A 45.44(17)
C1 Pd1 N2 C10A -12.32(17)
N1 Pd1 N2 C10A -34.1(3)
N3 Pd1 N2 C10A 167.13(17)
C1 Pd1 N2 C10B 18.7(8)
N1 Pd1 N2 C10B -3.1(9)
N3 Pd1 N2 C10B -161.9(8)
N1 Pd1 N3 C17 97.09(15)
N2 Pd1 N3 C17 -88.92(16)
N1 Pd1 N3 C13 -79.23(15)
N2 Pd1 N3 C13 94.76(15)
N1 Pd1 C1 C2 -4.55(15)
N2 Pd1 C1 C2 -178.39(16)
N1 Pd1 C1 C6 173.98(16)
N2 Pd1 C1 C6 0.15(15)
C6 C1 C2 C3 -3.1(3)
Pd1 C1 C2 C3 175.41(15)
C6 C1 C2 C7 171.42(18)
Pd1 C1 C2 C7 -10.1(2)
C1 C2 C3 C4 0.7(3)
C7 C2 C3 C4 -173.0(2)
C2 C3 C4 C5 1.3(3)
C3 C4 C5 C6 -1.0(3)
C4 C5 C6 C1 -1.3(3)
C4 C5 C6 C10B -153.1(11)
C4 C5 C6 C10A 170.3(2)
C2 C1 C6 C5 3.4(3)
Pd1 C1 C6 C5 -175.08(15)
C2 C1 C6 C10B 158.5(8)
Pd1 C1 C6 C10B -19.9(9)
C2 C1 C6 C10A -169.3(2)
Pd1 C1 C6 C10A 12.2(3)
C1 C2 C7 N1 24.4(2)
C3 C2 C7 N1 -161.65(19)
C9 N1 C7 C2 -152.40(16)
C8 N1 C7 C2 87.97(19)
Pd1 N1 C7 C2 -26.52(19)
C11B N2 C10A C6 131.4(11)
C12A N2 C10A C6 -96.3(3)
C12B N2 C10A C6 -117.7(15)
C11A N2 C10A C6 144.8(2)
C10B N2 C10A C6 -67.7(9)
Pd1 N2 C10A C6 20.9(3)
C5 C6 C10A N2 166.3(2)
C1 C6 C10A N2 -21.7(3)
C10B C6 C10A N2 70.4(10)
C5 C6 C10B N2 -171.9(7)
C1 C6 C10B N2 34.7(16)
C10A C6 C10B N2 -66.0(8)
C11B N2 C10B C6 88.7(19)
C12A N2 C10B C6 -138.0(14)
C12B N2 C10B C6 -150.0(18)
C11A N2 C10B C6 112.1(11)
C10A N2 C10B C6 68.6(9)
Pd1 N2 C10B C6 -33.0(15)
C17 N3 C13 O1 179.64(19)
Pd1 N3 C13 O1 -4.1(3)
C17 N3 C13 C14 -0.5(3)
Pd1 N3 C13 C14 175.80(13)
O1 C13 C14 C15 -178.9(2)
N3 C13 C14 C15 1.2(3)
C13 C14 C15 C16 -1.4(3)
C14 C15 C16 C17 0.9(3)
C13 N3 C17 C16 0.0(3)
Pd1 N3 C17 C16 -176.30(17)
C15 C16 C17 N3 -0.2(3)
